data_1508730
loop_
_publ_author_name
'Wu, Wen-Bin'
'Huang, Jing-Mei'

_publ_section_title
;
 Highly Regioselective C-N Bond Formation through C-H Azolation of Indoles
 Promoted by Iodine in Aqueous Media.
;
_journal_issue 23
_journal_name_full 'Organic letters'
_journal_page_first 5832
_journal_page_last 5835
_journal_paper_doi 10.1021/ol302609m
_journal_volume 14
_journal_year 2012
_chemical_formula_moiety 'C11 H10 N4'
_chemical_formula_sum 'C11 H10 N4'
_chemical_formula_weight 198.23
_chemical_name_systematic
; 
1-Methyl-2-[1,2,4]triazol-1-yl-1H-indole 
;
_space_group_IT_number 2
_symmetry_cell_setting triclinic
_symmetry_space_group_name_Hall '-P 1'
_symmetry_space_group_name_H-M 'P -1'
_atom_sites_solution_hydrogens geom
_atom_sites_solution_primary direct
_atom_sites_solution_secondary difmap
_audit_creation_method SHELXL-97
_cell_angle_alpha 88.458(2)
_cell_angle_beta 73.953(2)
_cell_angle_gamma 87.824(2)
_cell_formula_units_Z 2
_cell_length_a 6.9749(3)
_cell_length_b 8.2033(4)
_cell_length_c 8.5227(4)
_cell_measurement_reflns_used 3138
_cell_measurement_temperature 103(2)
_cell_measurement_theta_max 31.01
_cell_measurement_theta_min 3.04
_cell_volume 468.24(4)
_computing_cell_refinement 'Bruker SAINT'
_computing_data_collection 'Bruker APEX2'
_computing_data_reduction 'Bruker SAINT'
_computing_molecular_graphics 'Bruker SHELXTL'
_computing_publication_material 'Bruker SHELXTL'
_computing_structure_refinement 'SHELXL-97 (Sheldrick, 2008)'
_computing_structure_solution 'SHELXS-97 (Sheldrick, 2008)'
_diffrn_ambient_temperature 103(2)
_diffrn_measured_fraction_theta_full 0.984
_diffrn_measured_fraction_theta_max 0.979
_diffrn_measurement_device_type 'Bruker APEX-II CCD'
_diffrn_measurement_method '\f and \w scans'
_diffrn_radiation_monochromator graphite
_diffrn_radiation_source 'fine-focus sealed tube'
_diffrn_radiation_type MoK\a
_diffrn_radiation_wavelength 0.71073
_diffrn_reflns_av_R_equivalents 0.0224
_diffrn_reflns_av_sigmaI/netI 0.0317
_diffrn_reflns_limit_h_max 10
_diffrn_reflns_limit_h_min -10
_diffrn_reflns_limit_k_max 11
_diffrn_reflns_limit_k_min -11
_diffrn_reflns_limit_l_max 12
_diffrn_reflns_limit_l_min -7
_diffrn_reflns_number 6479
_diffrn_reflns_theta_full 25.00
_diffrn_reflns_theta_max 31.03
_diffrn_reflns_theta_min 2.48
_exptl_absorpt_coefficient_mu 0.090
_exptl_absorpt_correction_T_max 0.9822
_exptl_absorpt_correction_T_min 0.9648
_exptl_absorpt_correction_type multi-scan
_exptl_absorpt_process_details sadabs
_exptl_crystal_colour colourless
_exptl_crystal_density_diffrn 1.406
_exptl_crystal_density_method 'not measured'
_exptl_crystal_description block
_exptl_crystal_F_000 208
_exptl_crystal_size_max 0.40
_exptl_crystal_size_mid 0.30
_exptl_crystal_size_min 0.20
_refine_diff_density_max 0.625
_refine_diff_density_min -0.295
_refine_diff_density_rms 0.053
_refine_ls_extinction_method none
_refine_ls_goodness_of_fit_ref 1.070
_refine_ls_hydrogen_treatment constr
_refine_ls_matrix_type full
_refine_ls_number_parameters 137
_refine_ls_number_reflns 2927
_refine_ls_number_restraints 0
_refine_ls_restrained_S_all 1.070
_refine_ls_R_factor_all 0.0500
_refine_ls_R_factor_gt 0.0439
_refine_ls_shift/su_max 0.001
_refine_ls_shift/su_mean 0.000
_refine_ls_structure_factor_coef Fsqd
_refine_ls_weighting_details 'calc w=1/[\s^2^(Fo^2^)+(0.0654P)^2^+0.1154P] where P=(Fo^2^+2Fc^2^)/3'
_refine_ls_weighting_scheme calc
_refine_ls_wR_factor_gt 0.1145
_refine_ls_wR_factor_ref 0.1215
_reflns_number_gt 2557
_reflns_number_total 2927
_reflns_threshold_expression >2sigma(I)
_cod_data_source_file ol302609m_si_002.cif
_cod_data_source_block 4b
_cod_depositor_comments
;
The following automatic conversions were performed:

'_symmetry_cell_setting' value 'Triclinic' changed to 'triclinic'
according to /home/saulius/struct/CIF-dictionaries/cif_core.dic
dictionary named 'cif_core.dic' version 2.4.2 from 2011-04-26.

Automatic conversion script
Id: cif_fix_values 1891 2012-01-12 08:04:46Z andrius 
;
_cod_original_sg_symbol_H-M P-1
_cod_database_code 1508730

loop_
_symmetry_equiv_pos_as_xyz
'x, y, z'
'-x, -y, -z'

loop_
_atom_site_label
_atom_site_type_symbol
_atom_site_fract_x
_atom_site_fract_y
_atom_site_fract_z
_atom_site_U_iso_or_equiv
_atom_site_adp_type
_atom_site_occupancy
_atom_site_symmetry_multiplicity
_atom_site_calc_flag
_atom_site_refinement_flags
C1 C 0.24574(14) 0.08114(12) 0.49089(11) 0.01330(19) Uani 1 1 d .
C2 C 0.25261(15) -0.08713(12) 0.51979(12) 0.0161(2) Uani 1 1 d .
H2 H 0.2630 -0.1625 0.4349 0.019 Uiso 1 1 calc R
C3 C 0.24363(16) -0.13949(13) 0.67748(13) 0.0181(2) Uani 1 1 d .
H3 H 0.2501 -0.2531 0.7009 0.022 Uiso 1 1 calc R
C4 C 0.22512(15) -0.02791(13) 0.80364(12) 0.0177(2) Uani 1 1 d .
H4 H 0.2206 -0.0676 0.9103 0.021 Uiso 1 1 calc R
C5 C 0.21331(15) 0.13863(13) 0.77546(12) 0.0167(2) Uani 1 1 d .
H5 H 0.1985 0.2129 0.8620 0.020 Uiso 1 1 calc R
C6 C 0.22361(14) 0.19589(12) 0.61633(11) 0.01448(19) Uani 1 1 d .
C7 C 0.22066(16) 0.35431(12) 0.54261(12) 0.0163(2) Uani 1 1 d .
H7 H 0.2057 0.4565 0.5953 0.020 Uiso 1 1 calc R
C8 C 0.24394(15) 0.32797(12) 0.38015(11) 0.01430(19) Uani 1 1 d .
C9 C 0.38225(16) 0.57330(12) 0.22070(12) 0.0180(2) Uani 1 1 d .
H9 H 0.4785 0.5956 0.2767 0.022 Uiso 1 1 calc R
C10 C 0.20167(16) 0.58212(13) 0.06179(12) 0.0187(2) Uani 1 1 d .
H10 H 0.1457 0.6184 -0.0232 0.022 Uiso 1 1 calc R
C11 C 0.29022(16) 0.09148(13) 0.18701(11) 0.0166(2) Uani 1 1 d .
H11A H 0.1606 0.0790 0.1655 0.025 Uiso 1 1 calc R
H11B H 0.3573 -0.0158 0.1860 0.025 Uiso 1 1 calc R
H11C H 0.3729 0.1620 0.1024 0.025 Uiso 1 1 calc R
N1 N 0.26024(12) 0.16468(10) 0.34621(10) 0.01360(17) Uani 1 1 d .
N2 N 0.26059(13) 0.44585(10) 0.25455(10) 0.01493(18) Uani 1 1 d .
N3 N 0.14108(13) 0.45023(11) 0.15102(10) 0.01784(19) Uani 1 1 d .
N4 N 0.34977(14) 0.66296(11) 0.09945(11) 0.0207(2) Uani 1 1 d .

loop_
_atom_site_aniso_label
_atom_site_aniso_U_11
_atom_site_aniso_U_22
_atom_site_aniso_U_33
_atom_site_aniso_U_23
_atom_site_aniso_U_13
_atom_site_aniso_U_12
C1 0.0128(4) 0.0149(4) 0.0129(4) 0.0009(3) -0.0047(3) -0.0013(3)
C2 0.0177(4) 0.0144(4) 0.0160(4) 0.0000(3) -0.0041(3) -0.0016(3)
C3 0.0198(5) 0.0160(5) 0.0179(4) 0.0031(3) -0.0045(4) -0.0014(4)
C4 0.0187(5) 0.0203(5) 0.0144(4) 0.0036(3) -0.0050(3) -0.0018(4)
C5 0.0184(5) 0.0193(5) 0.0131(4) -0.0004(3) -0.0053(3) -0.0017(4)
C6 0.0152(4) 0.0159(4) 0.0130(4) 0.0001(3) -0.0050(3) -0.0009(3)
C7 0.0211(5) 0.0140(4) 0.0148(4) -0.0010(3) -0.0064(3) -0.0002(3)
C8 0.0161(4) 0.0132(4) 0.0143(4) 0.0011(3) -0.0054(3) -0.0009(3)
C9 0.0199(5) 0.0149(4) 0.0194(4) 0.0000(3) -0.0056(4) -0.0026(4)
C10 0.0221(5) 0.0168(5) 0.0170(4) 0.0026(3) -0.0058(4) 0.0007(4)
C11 0.0197(5) 0.0188(5) 0.0119(4) -0.0027(3) -0.0049(3) -0.0007(4)
N1 0.0165(4) 0.0132(4) 0.0116(3) -0.0001(3) -0.0048(3) -0.0015(3)
N2 0.0171(4) 0.0143(4) 0.0145(4) 0.0010(3) -0.0063(3) -0.0012(3)
N3 0.0201(4) 0.0195(4) 0.0162(4) 0.0033(3) -0.0089(3) -0.0019(3)
N4 0.0240(5) 0.0159(4) 0.0217(4) 0.0030(3) -0.0057(3) -0.0022(3)

loop_
_atom_type_symbol
_atom_type_description
_atom_type_scat_dispersion_real
_atom_type_scat_dispersion_imag
_atom_type_scat_source
C C 0.0033 0.0016 'International Tables Vol C Tables 4.2.6.8 and 6.1.1.4'
H H 0.0000 0.0000 'International Tables Vol C Tables 4.2.6.8 and 6.1.1.4'
N N 0.0061 0.0033 'International Tables Vol C Tables 4.2.6.8 and 6.1.1.4'

loop_
_geom_angle_atom_site_label_1
_geom_angle_atom_site_label_2
_geom_angle_atom_site_label_3
_geom_angle
N1 C1 C2 128.96(9)
N1 C1 C6 108.51(8)
C2 C1 C6 122.52(9)
C3 C2 C1 117.19(9)
C3 C2 H2 121.4
C1 C2 H2 121.4
C2 C3 C4 121.37(9)
C2 C3 H3 119.3
C4 C3 H3 119.3
C5 C4 C3 121.29(9)
C5 C4 H4 119.4
C3 C4 H4 119.4
C4 C5 C6 118.76(9)
C4 C5 H5 120.6
C6 C5 H5 120.6
C5 C6 C1 118.84(9)
C5 C6 C7 134.25(9)
C1 C6 C7 106.90(8)
C8 C7 C6 105.65(9)
C8 C7 H7 127.2
C6 C7 H7 127.2
C7 C8 N1 111.66(9)
C7 C8 N2 127.54(9)
N1 C8 N2 120.73(8)
N4 C9 N2 110.82(9)
N4 C9 H9 124.6
N2 C9 H9 124.6
N3 C10 N4 115.68(9)
N3 C10 H10 122.2
N4 C10 H10 122.2
N1 C11 H11A 109.5
N1 C11 H11B 109.5
H11A C11 H11B 109.5
N1 C11 H11C 109.5
H11A C11 H11C 109.5
H11B C11 H11C 109.5
C8 N1 C1 107.26(8)
C8 N1 C11 126.95(8)
C1 N1 C11 125.78(8)
C9 N2 N3 109.41(8)
C9 N2 C8 127.63(9)
N3 N2 C8 122.88(8)
C10 N3 N2 101.80(8)
C9 N4 C10 102.29(9)

loop_
_geom_bond_atom_site_label_1
_geom_bond_atom_site_label_2
_geom_bond_distance
C1 N1 1.3752(12)
C1 C2 1.3970(14)
C1 C6 1.4159(13)
C2 C3 1.3852(14)
C2 H2 0.9500
C3 C4 1.4064(14)
C3 H3 0.9500
C4 C5 1.3841(14)
C4 H4 0.9500
C5 C6 1.4069(13)
C5 H5 0.9500
C6 C7 1.4301(13)
C7 C8 1.3709(13)
C7 H7 0.9500
C8 N1 1.3719(13)
C8 N2 1.4066(12)
C9 N4 1.3175(13)
C9 N2 1.3462(13)
C9 H9 0.9500
C10 N3 1.3193(13)
C10 N4 1.3626(14)
C10 H10 0.9500
C11 N1 1.4570(12)
C11 H11A 0.9800
C11 H11B 0.9800
C11 H11C 0.9800
N2 N3 1.3701(12)

loop_
_cod_related_entry_id
_cod_related_entry_code
_cod_related_entry_database
1 30652051 ChemSpider
